data_2239974
loop_
_publ_author_name
'Carrilho, Rui M. B.'
'Pereira, Mariette M.'
'Maria, Teresa M. R.'
'Eus\'ebio, M. Ermelinda S.'
'Rodrigues, V. H.'

_publ_section_title
;
 Crystal structure of (<i>R</i>)-2'-benzyloxy-[1,1'-binaphthalen]-2-yl
 trifluoromethanesulfonate
;
_journal_coeditor_code SU2775
_journal_issue 10
_journal_name_full 'Acta Crystallographica Section E'
_journal_page_first o1096
_journal_page_last o1097
_journal_paper_doi 10.1107/S1600536814019096
_journal_volume 70
_journal_year 2014
_chemical_formula_iupac 'C28 H19 F3 O4 S'
_chemical_formula_moiety 'C28 H19 F3 O4 S'
_chemical_formula_sum 'C28 H19 F3 O4 S'
_chemical_formula_weight 508.49
_chemical_name_systematic
;
(<i>R</i>)-2'-Benzyloxy-[1,1'-binaphthalen]-2-yl
trifluoromethanesulfonate
;
_space_group_IT_number 19
_symmetry_cell_setting orthorhombic
_symmetry_space_group_name_Hall 'P 2ac 2ab'
_symmetry_space_group_name_H-M 'P 21 21 21'
_atom_sites_solution_hydrogens geom
_atom_sites_solution_primary direct
_atom_sites_solution_secondary difmap
_audit_creation_method SHELXL-97
_cell_angle_alpha 90.00
_cell_angle_beta 90.00
_cell_angle_gamma 90.00
_cell_formula_units_Z 4
_cell_length_a 9.3383(4)
_cell_length_b 12.3380(5)
_cell_length_c 20.5893(8)
_cell_measurement_reflns_used 6182
_cell_measurement_temperature 293(2)
_cell_measurement_theta_max 22.2365
_cell_measurement_theta_min 2.5767
_cell_volume 2372.22(17)
_computing_cell_refinement 'SAINT (Bruker, 2004)'
_computing_data_collection 'APEX2 (Bruker, 2004)'
_computing_data_reduction 'SAINT (Bruker, 2004)'
_computing_molecular_graphics 'ORTEPII (Johnson, 1976) and Mercury (Macrae <i>et al.</i> 2008)'
_computing_publication_material 'SHELXL97 (Sheldrick, 2008) and PLATON (Spek, 2009)'
_computing_structure_refinement 'SHELXL97 (Sheldrick, 2008)'
_computing_structure_solution 'SHELXS97 (Sheldrick, 2008)'
_diffrn_ambient_temperature 293(2)
_diffrn_measured_fraction_theta_full 0.994
_diffrn_measured_fraction_theta_max 0.994
_diffrn_measurement_device_type 'Bruker APEXII'
_diffrn_measurement_method '\f and \w scans'
_diffrn_radiation_monochromator graphite
_diffrn_radiation_source 'fine-focus sealed tube'
_diffrn_radiation_type MoK\a
_diffrn_radiation_wavelength 0.71073
_diffrn_reflns_av_R_equivalents 0.0381
_diffrn_reflns_av_sigmaI/netI 0.0257
_diffrn_reflns_limit_h_max 12
_diffrn_reflns_limit_h_min -11
_diffrn_reflns_limit_k_max 15
_diffrn_reflns_limit_k_min -15
_diffrn_reflns_limit_l_max 26
_diffrn_reflns_limit_l_min -26
_diffrn_reflns_number 42588
_diffrn_reflns_theta_full 27.54
_diffrn_reflns_theta_max 27.54
_diffrn_reflns_theta_min 1.92
_diffrn_standards_decay_% 0
_diffrn_standards_interval_count 0
_diffrn_standards_interval_time 0
_diffrn_standards_number 0
_exptl_absorpt_coefficient_mu 0.194
_exptl_absorpt_correction_T_max 1.0000
_exptl_absorpt_correction_T_min 0.8896
_exptl_absorpt_correction_type multi-scan
_exptl_absorpt_process_details '(SADABS; Bruker, 2004)'
_exptl_crystal_colour colourless
_exptl_crystal_density_diffrn 1.424
_exptl_crystal_density_method 'not measured'
_exptl_crystal_description prismatic
_exptl_crystal_F_000 1048
_exptl_crystal_size_max 0.36
_exptl_crystal_size_mid 0.28
_exptl_crystal_size_min 0.1
_refine_diff_density_max 0.180
_refine_diff_density_min -0.243
_refine_ls_abs_structure_details 'Flack (1983)'
_refine_ls_abs_structure_Flack 0.02(6)
_refine_ls_extinction_coef 0.0058(7)
_refine_ls_extinction_expression Fc^*^=kFc[1+0.001xFc^2^\l^3^/sin(2\q)]^-1/4^
_refine_ls_extinction_method 'SHELXL97 (Sheldrick, 2008)'
_refine_ls_goodness_of_fit_ref 1.055
_refine_ls_hydrogen_treatment constr
_refine_ls_matrix_type full
_refine_ls_number_parameters 326
_refine_ls_number_reflns 5367
_refine_ls_number_restraints 0
_refine_ls_restrained_S_all 1.055
_refine_ls_R_factor_all 0.0497
_refine_ls_R_factor_gt 0.0368
_refine_ls_shift/su_max 0.001
_refine_ls_shift/su_mean 0.000
_refine_ls_structure_factor_coef Fsqd
_refine_ls_weighting_details 'calc w=1/[\s^2^(Fo^2^)+(0.0437P)^2^+0.1954P] where P=(Fo^2^+2Fc^2^)/3'
_refine_ls_weighting_scheme calc
_refine_ls_wR_factor_gt 0.0827
_refine_ls_wR_factor_ref 0.0881
_reflns_number_gt 4373
_reflns_number_total 5367
_reflns_threshold_expression I>2\s(I)
_cod_data_source_file su2775sup1.cf
_cod_data_source_block I
_cod_database_code 2239974
_cod_database_fobs_code 2239974

loop_
_symmetry_equiv_pos_as_xyz
'x, y, z'
'-x+1/2, -y, z+1/2'
'-x, y+1/2, -z+1/2'
'x+1/2, -y+1/2, -z'

loop_
_atom_site_type_symbol
_atom_site_label
_atom_site_fract_x
_atom_site_fract_y
_atom_site_fract_z
_atom_site_U_iso_or_equiv
_atom_site_adp_type
_atom_site_calc_flag
_atom_site_refinement_flags
_atom_site_occupancy
_atom_site_symmetry_multiplicity
S S1 0.71125(5) 0.03924(4) 0.94675(2) 0.04816(14) Uani d . 1 1
O O1 0.62251(12) 0.04090(10) 1.01056(5) 0.0417(3) Uani d . 1 1
O O2 0.74153(18) -0.06979(12) 0.93075(8) 0.0706(4) Uani d . 1 1
O O3 0.81614(18) 0.12109(14) 0.94647(8) 0.0759(5) Uani d . 1 1
C C28 0.5709(3) 0.08085(18) 0.89039(11) 0.0641(6) Uani d . 1 1
F F1 0.46451(16) 0.01259(12) 0.89093(7) 0.0829(4) Uani d . 1 1
F F2 0.6254(2) 0.08254(15) 0.83119(7) 0.1095(6) Uani d . 1 1
F F3 0.5251(2) 0.17688(12) 0.90464(9) 0.1210(8) Uani d . 1 1
C C1 0.66233(18) 0.11054(13) 1.06373(8) 0.0381(4) Uani d . 1 1
C C2 0.5916(2) 0.20964(15) 1.06794(9) 0.0471(5) Uani d . 1 1
H H2 0.5246 0.2301 1.0368 0.056 Uiso calc R 1 1
C C3 0.6231(2) 0.27570(16) 1.11882(10) 0.0533(5) Uani d . 1 1
H H3 0.5767 0.3421 1.1227 0.064 Uiso calc R 1 1
C C4 0.7249(2) 0.24510(14) 1.16576(9) 0.0462(4) Uani d . 1 1
C C5 0.7608(3) 0.31324(17) 1.21878(11) 0.0633(6) Uani d . 1 1
H H5 0.7165 0.3804 1.2229 0.076 Uiso calc R 1 1
C C6 0.8584(3) 0.2820(2) 1.26350(11) 0.0705(7) Uani d . 1 1
H H6 0.8812 0.3281 1.2977 0.085 Uiso calc R 1 1
C C7 0.9252(3) 0.18142(19) 1.25880(10) 0.0664(6) Uani d . 1 1
H H7 0.9915 0.1607 1.2901 0.080 Uiso calc R 1 1
C C8 0.8943(2) 0.11300(17) 1.20867(9) 0.0520(5) Uani d . 1 1
H H8 0.9400 0.0462 1.2061 0.062 Uiso calc R 1 1
C C9 0.7933(2) 0.14259(14) 1.16045(8) 0.0405(4) Uani d . 1 1
C C10 0.76185(18) 0.07382(13) 1.10677(8) 0.0362(4) Uani d . 1 1
C C11 0.83484(18) -0.03262(14) 1.09688(8) 0.0361(4) Uani d . 1 1
C C12 0.97941(18) -0.03635(14) 1.07440(8) 0.0368(4) Uani d . 1 1
C C13 1.0607(2) 0.05821(15) 1.06183(9) 0.0473(4) Uani d . 1 1
H H13 1.0190 0.1260 1.0674 0.057 Uiso calc R 1 1
C C14 1.1994(2) 0.05104(18) 1.04172(10) 0.0588(5) Uani d . 1 1
H H14 1.2512 0.1140 1.0337 0.071 Uiso calc R 1 1
C C15 1.2648(2) -0.05005(19) 1.03296(10) 0.0604(5) Uani d . 1 1
H H15 1.3602 -0.0538 1.0203 0.072 Uiso calc R 1 1
C C16 1.1901(2) -0.14184(17) 1.04285(9) 0.0500(5) Uani d . 1 1
H H16 1.2341 -0.2085 1.0361 0.060 Uiso calc R 1 1
C C17 1.04466(19) -0.13834(14) 1.06346(8) 0.0396(4) Uani d . 1 1
C C18 0.9652(2) -0.23321(15) 1.07409(9) 0.0447(4) Uani d . 1 1
H H18 1.0073 -0.3002 1.0661 0.054 Uiso calc R 1 1
C C19 0.8274(2) -0.22913(14) 1.09589(9) 0.0438(4) Uani d . 1 1
H H19 0.7767 -0.2929 1.1031 0.053 Uiso calc R 1 1
C C20 0.76214(18) -0.12812(13) 1.10741(8) 0.0374(4) Uani d . 1 1
O O4 0.62534(13) -0.11801(10) 1.13046(7) 0.0486(3) Uani d . 1 1
C C21 0.5362(2) -0.21227(16) 1.13402(10) 0.0506(5) Uani d . 1 1
H H21A 0.5492 -0.2543 1.0946 0.061 Uiso calc R 1 1
H H21B 0.4370 -0.1892 1.1354 0.061 Uiso calc R 1 1
C C22 0.56468(19) -0.28464(15) 1.19158(9) 0.0432(4) Uani d . 1 1
C C23 0.4871(2) -0.37900(17) 1.19706(11) 0.0568(5) Uani d . 1 1
H H23 0.4214 -0.3971 1.1649 0.068 Uiso calc R 1 1
C C24 0.5055(3) -0.44718(18) 1.24960(12) 0.0673(6) Uani d . 1 1
H H24 0.4516 -0.5103 1.2529 0.081 Uiso calc R 1 1
C C25 0.6022(3) -0.42192(19) 1.29639(11) 0.0657(6) Uani d . 1 1
H H25 0.6146 -0.4678 1.3318 0.079 Uiso calc R 1 1
C C26 0.6814(3) -0.32918(19) 1.29156(11) 0.0654(6) Uani d . 1 1
H H26 0.7486 -0.3125 1.3233 0.079 Uiso calc R 1 1
C C27 0.6614(2) -0.25998(17) 1.23930(10) 0.0543(5) Uani d . 1 1
H H27 0.7141 -0.1962 1.2366 0.065 Uiso calc R 1 1

loop_
_atom_site_aniso_label
_atom_site_aniso_U_11
_atom_site_aniso_U_22
_atom_site_aniso_U_33
_atom_site_aniso_U_12
_atom_site_aniso_U_13
_atom_site_aniso_U_23
S1 0.0493(3) 0.0501(3) 0.0450(2) -0.0092(2) 0.0044(2) -0.0009(2)
O1 0.0400(6) 0.0445(7) 0.0407(6) -0.0051(6) -0.0015(5) 0.0028(6)
O2 0.0793(10) 0.0590(9) 0.0736(10) 0.0117(8) 0.0072(8) -0.0157(7)
O3 0.0716(10) 0.0955(12) 0.0607(9) -0.0437(9) 0.0134(8) -0.0032(8)
C28 0.0933(17) 0.0476(12) 0.0513(12) -0.0119(13) -0.0123(12) 0.0061(10)
F1 0.0779(9) 0.0843(10) 0.0867(9) -0.0169(8) -0.0295(8) 0.0098(8)
F2 0.1557(16) 0.1263(13) 0.0465(8) -0.0335(13) -0.0093(9) 0.0187(8)
F3 0.193(2) 0.0576(9) 0.1125(13) 0.0383(11) -0.0741(14) -0.0055(8)
C1 0.0384(9) 0.0354(9) 0.0407(9) 0.0003(7) 0.0022(7) -0.0006(7)
C2 0.0448(10) 0.0429(10) 0.0536(11) 0.0117(9) -0.0018(9) 0.0086(9)
C3 0.0568(12) 0.0395(11) 0.0636(13) 0.0160(9) 0.0064(10) -0.0011(10)
C4 0.0508(11) 0.0397(10) 0.0483(10) 0.0018(9) 0.0113(9) -0.0030(8)
C5 0.0801(16) 0.0489(12) 0.0609(13) 0.0017(11) 0.0130(12) -0.0143(10)
C6 0.0911(18) 0.0670(15) 0.0535(13) -0.0082(13) 0.0002(13) -0.0184(11)
C7 0.0761(16) 0.0744(15) 0.0486(12) 0.0002(13) -0.0097(11) -0.0050(11)
C8 0.0565(12) 0.0530(12) 0.0463(11) 0.0045(10) -0.0041(9) -0.0009(9)
C9 0.0447(10) 0.0388(9) 0.0380(9) -0.0007(9) 0.0049(8) 0.0005(7)
C10 0.0365(9) 0.0327(9) 0.0393(9) 0.0019(7) 0.0046(7) 0.0041(7)
C11 0.0399(9) 0.0331(9) 0.0353(8) 0.0036(8) -0.0011(7) 0.0023(7)
C12 0.0389(9) 0.0370(9) 0.0345(8) 0.0014(8) -0.0021(7) 0.0011(7)
C13 0.0462(10) 0.0406(10) 0.0552(11) -0.0012(8) 0.0039(9) 0.0038(9)
C14 0.0498(11) 0.0572(13) 0.0693(13) -0.0108(11) 0.0071(10) 0.0057(10)
C15 0.0407(10) 0.0726(15) 0.0679(13) 0.0028(11) 0.0122(9) 0.0018(11)
C16 0.0450(11) 0.0527(12) 0.0524(11) 0.0110(9) 0.0071(9) -0.0003(9)
C17 0.0437(10) 0.0406(10) 0.0344(9) 0.0073(8) -0.0009(7) 0.0004(7)
C18 0.0529(11) 0.0366(10) 0.0444(10) 0.0082(9) 0.0008(8) -0.0018(8)
C19 0.0525(11) 0.0326(10) 0.0463(10) -0.0011(8) 0.0007(8) 0.0026(8)
C20 0.0372(9) 0.0352(9) 0.0398(9) 0.0027(7) 0.0010(7) 0.0048(7)
O4 0.0422(7) 0.0387(7) 0.0651(8) -0.0009(6) 0.0113(6) 0.0073(6)
C21 0.0425(10) 0.0474(11) 0.0618(12) -0.0080(9) -0.0027(9) 0.0084(9)
C22 0.0368(10) 0.0425(10) 0.0502(10) -0.0028(8) 0.0053(8) 0.0012(8)
C23 0.0567(13) 0.0494(12) 0.0643(13) -0.0165(10) 0.0002(10) 0.0014(10)
C24 0.0769(15) 0.0464(12) 0.0785(15) -0.0107(12) 0.0119(13) 0.0092(12)
C25 0.0802(16) 0.0589(14) 0.0580(13) 0.0100(13) 0.0094(12) 0.0137(11)
C26 0.0714(15) 0.0728(15) 0.0520(12) -0.0009(13) -0.0048(11) 0.0065(11)
C27 0.0580(12) 0.0529(12) 0.0521(11) -0.0130(10) -0.0019(10) 0.0029(9)

loop_
_atom_type_symbol
_atom_type_description
_atom_type_scat_dispersion_real
_atom_type_scat_dispersion_imag
_atom_type_scat_source
C C 0.0033 0.0016 'International Tables Vol C Tables 4.2.6.8 and 6.1.1.4'
H H 0.0000 0.0000 'International Tables Vol C Tables 4.2.6.8 and 6.1.1.4'
O O 0.0106 0.0060 'International Tables Vol C Tables 4.2.6.8 and 6.1.1.4'
F F 0.0171 0.0103 'International Tables Vol C Tables 4.2.6.8 and 6.1.1.4'
S S 0.1246 0.1234 'International Tables Vol C Tables 4.2.6.8 and 6.1.1.4'

loop_
_geom_angle_atom_site_label_1
_geom_angle_atom_site_label_2
_geom_angle_atom_site_label_3
_geom_angle
O3 S1 O2 122.88(11)
O3 S1 O1 111.42(8)
O2 S1 O1 108.45(9)
O3 S1 C28 107.20(11)
O2 S1 C28 105.27(11)
O1 S1 C28 98.69(10)
C1 O1 S1 120.87(10)
F3 C28 F1 109.8(2)
F3 C28 F2 108.80(19)
F1 C28 F2 108.19(19)
F3 C28 S1 110.54(16)
F1 C28 S1 111.13(14)
F2 C28 S1 108.3(2)
C10 C1 C2 125.14(16)
C10 C1 O1 118.18(14)
C2 C1 O1 116.65(15)
C3 C2 C1 118.13(17)
C3 C2 H2 120.9
C1 C2 H2 120.9
C2 C3 C4 120.98(17)
C2 C3 H3 119.5
C4 C3 H3 119.5
C3 C4 C5 121.96(18)
C3 C4 C9 119.32(17)
C5 C4 C9 118.71(19)
C6 C5 C4 121.0(2)
C6 C5 H5 119.5
C4 C5 H5 119.5
C5 C6 C7 120.6(2)
C5 C6 H6 119.7
C7 C6 H6 119.7
C8 C7 C6 120.6(2)
C8 C7 H7 119.7
C6 C7 H7 119.7
C7 C8 C9 120.77(19)
C7 C8 H8 119.6
C9 C8 H8 119.6
C8 C9 C4 118.34(16)
C8 C9 C10 121.85(16)
C4 C9 C10 119.80(16)
C1 C10 C9 116.60(15)
C1 C10 C11 121.02(15)
C9 C10 C11 122.37(15)
C20 C11 C12 119.31(16)
C20 C11 C10 120.39(14)
C12 C11 C10 120.27(16)
C13 C12 C17 118.19(15)
C13 C12 C11 122.66(16)
C17 C12 C11 119.15(16)
C14 C13 C12 120.78(18)
C14 C13 H13 119.6
C12 C13 H13 119.6
C13 C14 C15 120.76(19)
C13 C14 H14 119.6
C15 C14 H14 119.6
C16 C15 C14 120.26(17)
C16 C15 H15 119.9
C14 C15 H15 119.9
C15 C16 C17 120.95(18)
C15 C16 H16 119.5
C17 C16 H16 119.5
C18 C17 C12 119.26(16)
C18 C17 C16 121.73(16)
C12 C17 C16 119.00(17)
C19 C18 C17 121.32(17)
C19 C18 H18 119.3
C17 C18 H18 119.3
C18 C19 C20 119.78(17)
C18 C19 H19 120.1
C20 C19 H19 120.1
O4 C20 C11 115.90(14)
O4 C20 C19 122.91(15)
C11 C20 C19 121.18(16)
C20 O4 C21 119.09(14)
O4 C21 C22 114.75(16)
O4 C21 H21A 108.6
C22 C21 H21A 108.6
O4 C21 H21B 108.6
C22 C21 H21B 108.6
H21A C21 H21B 107.6
C27 C22 C23 118.46(18)
C27 C22 C21 123.30(17)
C23 C22 C21 118.22(17)
C22 C23 C24 121.0(2)
C22 C23 H23 119.5
C24 C23 H23 119.5
C25 C24 C23 119.9(2)
C25 C24 H24 120.0
C23 C24 H24 120.0
C24 C25 C26 120.1(2)
C24 C25 H25 120.0
C26 C25 H25 120.0
C25 C26 C27 120.0(2)
C25 C26 H26 120.0
C27 C26 H26 120.0
C22 C27 C26 120.6(2)
C22 C27 H27 119.7
C26 C27 H27 119.7

loop_
_geom_bond_atom_site_label_1
_geom_bond_atom_site_label_2
_geom_bond_distance
S1 O3 1.4069(15)
S1 O2 1.4136(15)
S1 O1 1.5535(12)
S1 C28 1.824(2)
O1 C1 1.440(2)
C28 F3 1.293(3)
C28 F1 1.302(3)
C28 F2 1.321(3)
C1 C10 1.362(2)
C1 C2 1.393(2)
C2 C3 1.360(3)
C2 H2 0.9300
C3 C4 1.407(3)
C3 H3 0.9300
C4 C5 1.418(3)
C4 C9 1.421(2)
C5 C6 1.352(3)
C5 H5 0.9300
C6 C7 1.392(3)
C6 H6 0.9300
C7 C8 1.364(3)
C7 H7 0.9300
C8 C9 1.417(3)
C8 H8 0.9300
C9 C10 1.424(2)
C10 C11 1.493(2)
C11 C20 1.377(2)
C11 C12 1.428(2)
C12 C13 1.416(3)
C12 C17 1.416(2)
C13 C14 1.362(3)
C13 H13 0.9300
C14 C15 1.400(3)
C14 H14 0.9300
C15 C16 1.346(3)
C15 H15 0.9300
C16 C17 1.423(3)
C16 H16 0.9300
C17 C18 1.403(3)
C18 C19 1.363(3)
C18 H18 0.9300
C19 C20 1.407(2)
C19 H19 0.9300
C20 O4 1.368(2)
O4 C21 1.432(2)
C21 C22 1.508(3)
C21 H21A 0.9700
C21 H21B 0.9700
C22 C27 1.369(3)
C22 C23 1.376(3)
C23 C24 1.381(3)
C23 H23 0.9300
C24 C25 1.357(3)
C24 H24 0.9300
C25 C26 1.366(3)
C25 H25 0.9300
C26 C27 1.386(3)
C26 H26 0.9300
C27 H27 0.9300

loop_
_geom_hbond_atom_site_label_D
_geom_hbond_atom_site_label_H
_geom_hbond_atom_site_label_A
_geom_hbond_site_symmetry_A
_geom_hbond_distance_DH
_geom_hbond_distance_HA
_geom_hbond_distance_DA
_geom_hbond_angle_DHA
_geom_hbond_publ_flag
C13 H13 F3 4_557 0.93 2.50 3.357(2) 153 yes
C28 F3 Cg1 4_457 1.293(3) 3.613(2) 4.632(3) 136.0(2) yes

loop_
_geom_torsion_atom_site_label_1
_geom_torsion_atom_site_label_2
_geom_torsion_atom_site_label_3
_geom_torsion_atom_site_label_4
_geom_torsion
O3 S1 O1 C1 -7.53(15)
O2 S1 O1 C1 130.68(13)
C28 S1 O1 C1 -119.94(13)
O3 S1 C28 F3 -53.6(2)
O2 S1 C28 F3 174.03(18)
O1 S1 C28 F3 62.1(2)
O3 S1 C28 F1 -175.81(17)
O2 S1 C28 F1 51.9(2)
O1 S1 C28 F1 -60.08(18)
O3 S1 C28 F2 65.48(18)
O2 S1 C28 F2 -66.86(17)
O1 S1 C28 F2 -178.79(15)
S1 O1 C1 C10 -85.42(17)
S1 O1 C1 C2 96.53(17)
C10 C1 C2 C3 -0.1(3)
O1 C1 C2 C3 177.79(17)
C1 C2 C3 C4 0.3(3)
C2 C3 C4 C5 179.2(2)
C2 C3 C4 C9 -1.3(3)
C3 C4 C5 C6 179.7(2)
C9 C4 C5 C6 0.2(3)
C4 C5 C6 C7 -0.6(4)
C5 C6 C7 C8 0.6(4)
C6 C7 C8 C9 -0.2(4)
C7 C8 C9 C4 -0.2(3)
C7 C8 C9 C10 178.4(2)
C3 C4 C9 C8 -179.31(18)
C5 C4 C9 C8 0.2(3)
C3 C4 C9 C10 2.1(3)
C5 C4 C9 C10 -178.42(17)
C2 C1 C10 C9 0.9(3)
O1 C1 C10 C9 -177.00(14)
C2 C1 C10 C11 -178.24(16)
O1 C1 C10 C11 3.9(2)
C8 C9 C10 C1 179.60(17)
C4 C9 C10 C1 -1.8(2)
C8 C9 C10 C11 -1.3(3)
C4 C9 C10 C11 177.27(16)
C1 C10 C11 C20 -73.5(2)
C9 C10 C11 C20 107.46(19)
C1 C10 C11 C12 104.50(19)
C9 C10 C11 C12 -74.6(2)
C20 C11 C12 C13 179.35(16)
C10 C11 C12 C13 1.3(2)
C20 C11 C12 C17 0.0(2)
C10 C11 C12 C17 -178.01(14)
C17 C12 C13 C14 -2.0(3)
C11 C12 C13 C14 178.62(18)
C12 C13 C14 C15 0.0(3)
C13 C14 C15 C16 1.6(3)
C14 C15 C16 C17 -1.2(3)
C13 C12 C17 C18 -178.51(17)
C11 C12 C17 C18 0.9(2)
C13 C12 C17 C16 2.4(2)
C11 C12 C17 C16 -178.21(16)
C15 C16 C17 C18 -179.92(19)
C15 C16 C17 C12 -0.9(3)
C12 C17 C18 C19 -1.2(3)
C16 C17 C18 C19 177.82(18)
C17 C18 C19 C20 0.7(3)
C12 C11 C20 O4 178.43(15)
C10 C11 C20 O4 -3.6(2)
C12 C11 C20 C19 -0.5(2)
C10 C11 C20 C19 177.46(16)
C18 C19 C20 O4 -178.70(16)
C18 C19 C20 C11 0.2(3)
C11 C20 O4 C21 171.35(15)
C19 C20 O4 C21 -9.7(2)
C20 O4 C21 C22 79.1(2)
O4 C21 C22 C27 3.9(3)
O4 C21 C22 C23 -177.56(17)
C27 C22 C23 C24 0.4(3)
C21 C22 C23 C24 -178.2(2)
C22 C23 C24 C25 -0.7(4)
C23 C24 C25 C26 0.0(4)
C24 C25 C26 C27 0.9(4)
C23 C22 C27 C26 0.6(3)
C21 C22 C27 C26 179.1(2)
C25 C26 C27 C22 -1.3(3)
